data_2010013
loop_
_publ_author_name
'Kentaro Yamaguchi'
'Yoshiharu Ito'
'Kazuhiro Haraguchi'
'Hiromichi Tanaka'
'Tadashi Miyasaka'

_publ_contact_author
;
     Dr. Kentaro Yamaguchi
     School of Pharmaceutical Sciences
     Showa University
     1-5-8 Hatanodai, Shinagawa-ku
     Tokyo 142, Japan
;
_publ_section_title
;
 A 1'-C-branched uracil nucleoside
;
_journal_issue 9
_journal_name_full 'Acta Crystallographica Section C'
_journal_page_first 1472
_journal_page_last 1474
_journal_paper_doi 10.1107/S0108270194001022
_journal_volume 50
_journal_year 1994
_chemical_formula_moiety 'C26 H24 N2 O8'
_chemical_formula_sum 'C26 H24 N2 O8'
_chemical_formula_weight 492.48
_chemical_name_systematic
;
1-(1'-allyl-3',5'-di-O-benzoyl-\b-D-arabinofuranosyl)uracil
;
_space_group_crystal_system orthorhombic
_space_group_IT_number 19
_space_group_name_Hall 'P 2ac 2ab'
_space_group_name_H-M_alt 'P 21 21 21'
_atom_type_scat_source IntTabIV
_cell_angle_alpha 90.0
_cell_angle_beta 90.0
_cell_angle_gamma 90.0
_cell_formula_units_Z 4
_cell_length_a 10.6180(10)
_cell_length_b 21.9540(10)
_cell_length_c 10.6110(10)
_cell_measurement_reflns_used 20
_cell_measurement_temperature 297
_cell_measurement_theta_max 31.5
_cell_measurement_theta_min 28.0
_cell_volume 2473.5(3)
_computing_cell_refinement 'RCRYSTAN (Rigaku Corporation, 1985b)'
_computing_data_collection 'AFD (Rigaku Corporation, 1985a)'
_computing_data_reduction 'FASE (Yamaguchi, 1993)'
_computing_molecular_graphics 'ACV (Stardent Computer Inc., 1990)'
_computing_publication_material 'XPACK (Yamaguchi, 1987)'
_computing_structure_refinement 'RCRYSTAN (Rigaku Corporation, 1985b)'
_computing_structure_solution 'SAPI85 (Yao et al., 1985)'
_diffrn_measurement_device 'RIGAKU AFC-5'
_diffrn_measurement_method '\w/2\q scans'
_diffrn_radiation_type CuK\a~1~
_diffrn_radiation_wavelength 1.5405
_diffrn_reflns_av_R_equivalents 0.031
_diffrn_reflns_limit_h_max 12
_diffrn_reflns_limit_h_min 0
_diffrn_reflns_limit_k_max 26
_diffrn_reflns_limit_k_min 0
_diffrn_reflns_limit_l_max 12
_diffrn_reflns_limit_l_min 0
_diffrn_reflns_number 2691
_diffrn_reflns_theta_max 60
_diffrn_standards_decay_% <3
_diffrn_standards_interval_count 150
_diffrn_standards_number 3
_exptl_absorpt_coefficient_mu 0.781
_exptl_absorpt_correction_type none
_exptl_crystal_colour clear
_exptl_crystal_density_diffrn 1.322
_exptl_crystal_description prism
_exptl_crystal_F_000 1032
_exptl_crystal_size_max 0.30
_exptl_crystal_size_mid 0.18
_exptl_crystal_size_min 0.50
_refine_diff_density_max 0.21
_refine_diff_density_min -0.26
_refine_ls_extinction_method none
_refine_ls_goodness_of_fit_obs 1.50
_refine_ls_hydrogen_treatment refall
_refine_ls_number_parameters 421
_refine_ls_number_reflns 2329
_refine_ls_R_factor_obs 0.048
_refine_ls_shift/esd_max 0.16
_refine_ls_structure_factor_coef F
_refine_ls_weighting_details 'w = 1/[\s^2^(F) + 0.005F^2^]'
_refine_ls_weighting_scheme calc
_refine_ls_wR_factor_obs 0.047
_reflns_number_observed 2329
_reflns_number_total 2623
_reflns_observed_criterion >3sigma(F)
_cod_data_source_file as1095.cif
_cod_data_source_block 9307ITO
_cod_depositor_comments
;
 Updating space group information and adding the symmetry operation list.

 Antanas Vaitkus,
 2018-06-18

The following automatic conversions were performed:

'_refine_ls_weighting_scheme' value 'calc w = 1/[\s^2^(F) +
0.005F^2^]' was changed to 'calc'. New tag
'_refine_ls_weighting_details' was created. The value of the new tag
was set to 'w = 1/[\s^2^(F) + 0.005F^2^]'.

Automatic conversion script
Id: cif_fix_values 3143 2015-03-26 13:38:13Z robertas 
;
_cod_original_cell_volume 2473.6(2)
_cod_database_code 2010013

loop_
_space_group_symop_id
_space_group_symop_operation_xyz
1 x,y,z
2 -x+1/2,-y,z+1/2
3 x+1/2,-y+1/2,-z
4 -x,y+1/2,-z+1/2

loop_
_atom_site_aniso_label
_atom_site_aniso_U_11
_atom_site_aniso_U_22
_atom_site_aniso_U_33
_atom_site_aniso_U_12
_atom_site_aniso_U_13
_atom_site_aniso_U_23
C1 0.0419(19) 0.0444(19) 0.0226(16) 0.0065(17) 0.0017(15) -0.0001(14)
C2 0.039(2) 0.048(2) 0.0278(17) 0.0060(18) 0.0017(15) 0.0027(16)
C3 0.0386(19) 0.0437(19) 0.0270(16) 0.0018(17) 0.0004(15) 0.0054(15)
C4 0.0390(18) 0.0469(19) 0.0202(15) 0.0002(17) 0.0017(15) 0.0040(14)
O5 0.0391(14) 0.0574(17) 0.0258(11) 0.0116(12) -0.0015(11) -0.0048(11)
N6 0.0403(17) 0.0525(19) 0.0209(13) 0.0092(15) 0.0022(12) 0.0008(12)
C7 0.046(2) 0.056(2) 0.0323(19) 0.015(2) -0.0005(18) -0.0002(18)
C8 0.051(3) 0.070(3) 0.037(2) 0.020(2) -0.0022(19) 0.009(2)
C9 0.045(2) 0.078(3) 0.0330(19) 0.006(2) -0.0042(18) 0.009(2)
N10 0.052(2) 0.075(2) 0.0252(15) 0.014(2) 0.0023(15) 0.0022(16)
C11 0.047(2) 0.055(2) 0.0252(17) 0.0077(19) 0.0001(16) -0.0017(17)
O12 0.061(2) 0.113(3) 0.0344(15) 0.020(2) -0.0025(15) 0.0230(17)
O13 0.0648(19) 0.0606(17) 0.0342(13) 0.0211(16) 0.0081(14) 0.0002(12)
C14 0.056(3) 0.051(2) 0.040(2) -0.005(2) 0.004(2) -0.0002(19)
C15 0.062(3) 0.088(4) 0.080(4) -0.022(3) -0.005(3) -0.001(3)
C16 0.107(8) 0.222(5) 0.1571(3) -0.039(9) -0.058(8) -0.0376(4)
O17 0.0517(17) 0.073(2) 0.0376(14) -0.0097(16) 0.0093(14) 0.0084(14)
O18 0.0492(15) 0.0449(14) 0.0266(11) 0.0048(12) -0.0033(11) 0.0023(10)
C19 0.0321(18) 0.048(2) 0.0297(17) 0.0006(17) -0.0028(15) 0.0018(16)
O20 0.0585(18) 0.0457(14) 0.0323(13) 0.0012(13) 0.0012(13) -0.0008(11)
C21 0.041(2) 0.044(2) 0.0349(18) 0.0010(17) -0.0039(17) 0.0048(16)
C22 0.064(3) 0.050(2) 0.053(3) 0.002(2) 0.006(2) 0.003(2)
C23 0.085(4) 0.051(3) 0.089(4) 0.011(3) 0.010(4) 0.001(3)
C24 0.081(4) 0.052(3) 0.091(4) 0.004(3) 0.001(4) 0.028(3)
C25 0.076(3) 0.069(3) 0.059(3) 0.001(3) -0.003(3) 0.026(3)
C26 0.059(3) 0.056(2) 0.041(2) -0.001(2) -0.003(2) 0.013(2)
C27 0.049(2) 0.050(2) 0.0321(19) 0.003(2) 0.0044(18) -0.0008(18)
O28 0.0429(14) 0.0488(14) 0.0469(15) 0.0011(12) -0.0045(13) 0.0064(12)
C29 0.047(2) 0.0396(19) 0.044(2) 0.0058(17) -0.0040(19) -0.0009(18)
O30 0.0438(17) 0.0593(19) 0.073(2) 0.0091(14) -0.0016(16) 0.0087(17)
C31 0.054(3) 0.048(2) 0.058(3) 0.006(2) -0.001(2) 0.006(2)
C32 0.047(3) 0.145(7) 0.173(9) 0.008(4) 0.012(4) 0.106(7)
C33 0.067(5) 0.2115(19) 0.260(4) 0.022(6) 0.053(7) 0.1516(16)
C34 0.105(6) 0.118(6) 0.130(8) -0.009(5) 0.041(6) 0.057(6)
C35 0.132(7) 0.084(4) 0.089(5) -0.018(5) -0.011(5) 0.041(4)
C36 0.080(4) 0.067(3) 0.077(4) -0.006(3) -0.011(3) 0.026(3)

loop_
_atom_site_label
_atom_site_fract_x
_atom_site_fract_y
_atom_site_fract_z
_atom_site_U_iso_or_equiv
_atom_site_calc_flag
C1 -1.0569(3) -0.31660(10) -0.6919(3) 0.0360(10) .
C2 -0.9157(3) -0.31790(10) -0.6522(3) 0.0380(10) .
C3 -0.9247(3) -0.31140(10) -0.5087(3) 0.0360(10) .
C4 -1.0515(3) -0.27990(10) -0.4836(3) 0.0350(10) .
O5 -1.1168(2) -0.27860(10) -0.6025(2) 0.0410(10) .
N6 -1.0756(3) -0.28600(10) -0.8158(2) 0.0380(10) .
C7 -1.1604(4) -0.23950(10) -0.8296(3) 0.0450(10) .
C8 -1.1845(4) -0.2129(2) -0.9406(4) 0.0530(10) .
C9 -1.1214(4) -0.2335(2) -1.0513(3) 0.0520(10) .
N10 -1.0367(3) -0.28000(10) -1.0309(3) 0.0510(10) .
C11 -1.0110(3) -0.30940(10) -0.9178(3) 0.0430(10) .
O12 -1.1361(3) -0.21410(10) -1.1595(2) 0.0700(10) .
O13 -0.9367(3) -0.35110(10) -0.9108(2) 0.0530(10) .
C14 -1.1178(4) -0.3793(2) -0.6931(4) 0.0490(10) .
C15 -1.2564(5) -0.3766(3) -0.7200(6) 0.076(2) .
C16 -1.3110(11) -0.3941(7) -0.8202(12) 0.162(6) .
O17 -0.8501(3) -0.26730(10) -0.6994(2) 0.0540(10) .
O18 -0.9218(2) -0.37230(10) -0.4564(2) 0.0400(10) .
C19 -0.9078(3) -0.37550(10) -0.3302(3) 0.0370(10) .
O20 -0.9145(2) -0.33120(10) -0.2632(2) 0.0450(10) .
C21 -0.8894(3) -0.43880(10) -0.2857(3) 0.0400(10) .
C22 -0.8553(5) -0.4851(2) -0.3672(4) 0.0550(10) .
C23 -0.8365(6) -0.5431(2) -0.3220(6) 0.075(2) .
C24 -0.8523(6) -0.5554(2) -0.1956(6) 0.075(2) .
C25 -0.8870(5) -0.5092(2) -0.1137(5) 0.0680(10) .
C26 -0.9034(4) -0.4510(2) -0.1579(4) 0.0520(10) .
C27 -1.0432(4) -0.21610(10) -0.4338(3) 0.0440(10) .
O28 -0.9705(2) -0.17810(10) -0.5167(2) 0.0460(10) .
C29 -1.0335(4) -0.14200(10) -0.5968(4) 0.0440(10) .
O30 -1.1463(2) -0.13700(10) -0.5966(3) 0.0590(10) .
C31 -0.9481(4) -0.10840(10) -0.6832(4) 0.0530(10) .
C32 -0.8221(5) -0.1116(4) -0.6736(9) 0.122(3) .
C33 -0.7469(8) -0.0787(5) -0.7539(12) 0.179(6) .
C34 -0.7973(9) -0.0450(3) -0.8471(9) 0.118(3) .
C35 -0.9215(9) -0.0419(3) -0.8593(7) 0.101(3) .
C36 -0.9995(6) -0.0729(2) -0.7771(6) 0.075(2) .
H2 -0.876(3) -0.3570(10) -0.674(3) 0.010(10) dum
H3 -0.856(4) -0.2880(10) -0.479(4) 0.020(10) dum
H4 -1.099(4) -0.3030(10) -0.422(4) 0.020(10) dum
H7 -1.203(5) -0.227(2) -0.753(5) 0.040(10) dum
H8 -1.242(4) -0.178(2) -0.949(4) 0.030(10) dum
H10 -0.991(5) -0.290(2) -1.089(5) 0.040(10) dum
H14a -1.102(4) -0.400(2) -0.610(4) 0.030(10) dum
H14b -1.074(5) -0.402(2) -0.755(5) 0.040(10) dum
H15 -1.314(8) -0.355(3) -0.661(8) 0.12(3) dum
H16a -1.274(9) -0.435(4) -0.821(9) 0.12(4) dum
H16b -1.414(9) -0.381(4) -0.838(8) 0.13(3) dum
H17 -0.788(6) -0.277(3) -0.756(6) 0.08(2) dum
H22 -0.843(5) -0.476(2) -0.454(5) 0.050(10) dum
H23 -0.814(5) -0.578(2) -0.373(5) 0.060(10) dum
H24 -0.847(4) -0.597(2) -0.163(4) 0.030(10) dum
H25 -0.899(5) -0.521(2) -0.031(5) 0.050(10) dum
H26 -0.921(5) -0.416(2) -0.101(4) 0.040(10) dum
H27a -1.122(4) -0.2000(10) -0.428(4) 0.020(10) dum
H27b -0.994(4) -0.218(2) -0.357(4) 0.020(10) dum
H32 -0.795(6) -0.142(3) -0.619(7) 0.09(2) dum
H33 -0.663(6) -0.092(2) -0.769(5) 0.060(10) dum
H34 -0.739(7) -0.023(3) -0.907(7) 0.09(2) dum
H35 -0.968(6) -0.017(3) -0.927(6) 0.08(2) dum
H36 -1.095(7) -0.069(3) -0.775(7) 0.09(2) dum

loop_
_geom_angle_atom_site_label_1
_geom_angle_atom_site_label_2
_geom_angle_atom_site_label_3
_geom_angle
_geom_angle_publ_flag
O5 C1 N6 105.5(2) yes
O5 C1 C14 110.4(3) yes
O5 C1 C2 105.2(2) yes
N6 C1 C14 110.1(3) yes
N6 C1 C2 112.0(3) yes
C14 C1 C2 113.2(3) yes
O17 C2 C3 108.2(3) yes
O17 C2 C1 111.5(3) yes
C3 C2 C1 101.9(2) yes
O18 C3 C2 107.0(3) yes
O18 C3 C4 111.5(3) yes
C2 C3 C4 105.6(2) yes
O5 C4 C27 108.5(3) yes
O5 C4 C3 106.2(2) yes
C27 C4 C3 115.4(3) yes
C1 O5 C4 111.0(2) yes
C7 N6 C11 121.4(3) yes
C7 N6 C1 121.2(3) yes
C11 N6 C1 117.3(3) yes
C8 C7 N6 123.0(3) yes
C7 C8 C9 119.8(4) yes
O12 C9 N10 119.0(4) yes
O12 C9 C8 126.6(4) yes
N10 C9 C8 114.4(3) yes
C9 N10 C11 127.4(3) yes
O13 C11 N6 123.8(3) yes
O13 C11 N10 122.1(3) yes
N6 C11 N10 114.0(3) yes
C15 C14 C1 112.5(4) yes
C16 C15 C14 126.4(7) yes
C19 O18 C3 115.5(2) yes
O20 C19 O18 122.5(3) yes
O20 C19 C21 125.1(3) yes
O18 C19 C21 112.3(3) yes
C22 C21 C26 119.8(4) no
C22 C21 C19 121.6(3) no
C26 C21 C19 118.6(3) no
C23 C22 C21 120.0(4) no
C22 C23 C24 120.2(5) no
C23 C24 C25 120.0(5) no
C26 C25 C24 120.1(5) no
C25 C26 C21 120.0(4) no
O28 C27 C4 111.0(3) yes
C29 O28 C27 117.6(3) yes
O30 C29 O28 123.3(3) yes
O30 C29 C31 124.3(4) yes
O28 C29 C31 112.4(3) yes
C32 C31 C36 118.7(6) no
C32 C31 C29 122.3(5) no
C36 C31 C29 119.0(4) no
C31 C32 C33 120.2(8) no
C34 C33 C32 121.0(8) no
C35 C34 C33 119.7(8) no
C34 C35 C36 120.6(7) no
C31 C36 C35 119.8(6) no

loop_
_geom_bond_atom_site_label_1
_geom_bond_atom_site_label_2
_geom_bond_distance
_geom_bond_publ_flag
C1 O5 1.415(4) yes
C1 N6 1.490(4) yes
C1 C14 1.520(6) yes
C1 C2 1.557(5) yes
C2 O17 1.404(5) yes
C2 C3 1.532(5) yes
C3 O18 1.449(4) yes
C3 C4 1.536(5) yes
C4 O5 1.440(4) yes
C4 C27 1.500(5) yes
N6 C7 1.369(5) yes
N6 C11 1.381(4) yes
C7 C8 1.339(6) yes
C8 C9 1.426(6) yes
C9 O12 1.235(5) yes
C9 N10 1.377(6) yes
N10 C11 1.389(5) yes
C11 O13 1.211(5) yes
C14 C15 1.501(7) yes
C15 C16 1.271(14) yes
O18 C19 1.348(4) yes
C19 O20 1.206(4) yes
C19 C21 1.480(5) yes
C21 C22 1.383(6) no
C21 C26 1.390(5) no
C22 C23 1.377(7) no
C23 C24 1.378(9) no
C24 C25 1.386(8) no
C25 C26 1.372(7) no
C27 O28 1.437(5) yes
O28 C29 1.342(5) yes
C29 O30 1.203(5) yes
C29 C31 1.486(6) yes
C31 C32 1.343(7) no
C31 C36 1.377(8) no
C32 C33 1.374(14) no
C33 C34 1.345(15) no
C34 C35 1.327(13) no
C35 C36 1.382(10) no
